data_8101133
loop_
_publ_author_name
'Hu, M.-L.'
'Jin, Z.-M.'
'Miao, Q.'
'Fang, L.-P.'

_publ_section_title
;
Crystal structure of tris(acetylacetonato)iron(III), C~15~H~21~O~6~Fe, 
at 20 K
;
_journal_issue 4
_journal_name_full 'Zeitschrift f\"ur Kristallographie - New Crystal Structures'
_journal_page_first 597
_journal_page_last 598
_journal_volume 216
_journal_year 2001
_chemical_formula_structural 'C15 H21 O6 Fe'
_chemical_formula_sum 'C15 H21 Fe O6'
_space_group_IT_number 61
_symmetry_cell_setting orthorhombic
_symmetry_Int_Tables_number 61
_symmetry_space_group_name_Hall '-P 2ac 2ab'
_symmetry_space_group_name_H-M 'P b c a'
_cell_angle_alpha 90.00
_cell_angle_beta 90.00
_cell_angle_gamma 90.00
_cell_formula_units_Z 8
_cell_length_a 16.561(3)
_cell_length_b 15.434(4)
_cell_length_c 13.578(3)
_cell_measurement_temperature 20.0
_cell_volume 3470(2)
_diffrn_ambient_temperature 20.0
_exptl_crystal_density_diffrn 1.352
_refine_ls_R_factor_obs 0.0530
_refine_ls_wR_factor_obs 0.0590
_cod_original_formula_sum 'C15 H21 O6 Fe'
_cod_database_code 8101133

loop_
_symmetry_equiv_pos_as_xyz
'  +x,  +y,  +z'
'1/2+x,1/2-y,  -z'
'  -x,1/2+y,1/2-z'
'1/2-x,  -y,1/2+z'
'  -x,  -y,  -z'
'1/2-x,1/2+y,  +z'
'  +x,1/2-y,1/2+z'
'1/2+x,  +y,1/2-z'

loop_
_atom_site_aniso_label
_atom_site_aniso_U_11
_atom_site_aniso_U_22
_atom_site_aniso_U_33
_atom_site_aniso_U_12
_atom_site_aniso_U_13
_atom_site_aniso_U_23
Fe 0.0521(4) 0.0604(4) 0.0429(4) 0.0006(4) -0.0008(3) -0.0056(3)
O1 0.064(2) 0.075(2) 0.052(2) -0.009(2) -0.004(2) -0.019(2)
O2 0.058(2) 0.092(3) 0.056(2) 0.011(2) -0.003(2) -0.023(2)
O3 0.088(3) 0.059(2) 0.048(2) -0.003(2) -0.015(2) -0.002(2)
O4 0.067(2) 0.079(2) 0.052(2) -0.009(2) -0.014(2) 0.001(2)
O5 0.065(2) 0.080(3) 0.051(2) 0.004(2) 0.016(2) 0.004(2)
O6 0.078(2) 0.066(2) 0.048(2) 0.004(2) 0.012(2) 0.001(2)
C1 0.100(5) 0.116(5) 0.085(4) -0.025(4) -0.033(4) -0.012(4)
C2 0.062(4) 0.078(4) 0.055(3) -0.012(3) -0.012(3) 0.002(3)
C3 0.053(3) 0.105(5) 0.088(4) 0.004(3) -0.016(3) -0.006(4)
C4 0.060(3) 0.075(4) 0.066(4) 0.008(3) 0.011(3) 0.002(3)
C5 0.078(4) 0.136(6) 0.104(5) 0.034(4) 0.023(4) -0.016(5)
C6 0.145(6) 0.061(3) 0.063(3) 0.000(4) 0.009(4) -0.001(3)
C7 0.085(4) 0.056(3) 0.048(3) 0.003(3) 0.014(3) -0.005(3)
C8 0.091(4) 0.074(4) 0.063(3) -0.025(3) 0.005(3) -0.003(3)
C9 0.054(3) 0.087(4) 0.056(3) -0.010(3) 0.002(3) -0.012(3)
C10 0.092(5) 0.150(7) 0.080(4) -0.048(4) -0.024(4) -0.016(4)
C11 0.113(6) 0.134(6) 0.119(5) 0.036(5) 0.063(5) -0.010(5)
C12 0.067(4) 0.082(4) 0.061(4) 0.008(3) 0.012(3) -0.012(3)
C13 0.094(4) 0.086(4) 0.080(4) 0.036(4) 0.006(4) 0.010(4)
C14 0.082(4) 0.071(4) 0.046(3) -0.006(3) -0.011(3) 0.001(3)
C15 0.136(6) 0.095(4) 0.058(3) -0.003(4) -0.017(4) 0.021(3)

loop_
_atom_site_label
_atom_site_fract_x
_atom_site_fract_y
_atom_site_fract_z
_atom_site_U_iso_or_equiv
_atom_site_thermal_displace_type
_atom_site_calc_flag
_atom_site_calc_attached_atom
Fe 0.25418(4) 0.64276(4) 0.23083(5) 0.0518 Uani ? ?
O1 0.3324(2) 0.7029(2) 0.3203(2) 0.0635 Uani ? ?
O2 0.3498(2) 0.5940(2) 0.1605(2) 0.0685 Uani ? ?
O3 0.2502(2) 0.5443(2) 0.3258(2) 0.0649 Uani ? ?
O4 0.1786(2) 0.5767(2) 0.1469(2) 0.0660 Uani ? ?
O5 0.1669(2) 0.7028(2) 0.3041(2) 0.0653 Uani ? ?
O6 0.2485(2) 0.7382(2) 0.1323(2) 0.0641 Uani ? ?
C1 0.4476(4) 0.7386(5) 0.4122(4) 0.1006 Uani ? ?
C2 0.4083(3) 0.6911(4) 0.3290(4) 0.0651 Uani ? ?
C3 0.4534(3) 0.6397(4) 0.2666(4) 0.0818 Uani ? ?
C4 0.4231(3) 0.5970(3) 0.1844(4) 0.0669 Uani ? ?
C5 0.4806(4) 0.5499(5) 0.1166(5) 0.1061 Uani ? ?
C6 0.2210(4) 0.4147(3) 0.4085(4) 0.0895 Uani ? ?
C7 0.2119(3) 0.4740(4) 0.3217(4) 0.0632 Uani ? ?
C8 0.1617(3) 0.4512(3) 0.2422(4) 0.0761 Uani ? ?
C9 0.1483(3) 0.5024(4) 0.1610(4) 0.0660 Uani ? ?
C10 0.0917(4) 0.4724(5) 0.0806(4) 0.1073 Uani ? ?
C11 0.0776(4) 0.8065(5) 0.3654(5) 0.1219 Uani ? ?
C12 0.1356(3) 0.7759(4) 0.2875(4) 0.0703 Uani ? ?
C13 0.1507(4) 0.8249(4) 0.2055(5) 0.0870 Uani ? ?
C14 0.2047(4) 0.8036(4) 0.1310(4) 0.0663 Uani ? ?
C15 0.2110(4) 0.8620(4) 0.0428(4) 0.0964 Uani ? ?
H1 0.4157 0.7303 0.4703 0.1404 Uiso ? ?
H2 0.4525 0.7968 0.3974 0.1650 Uiso ? ?
H3 0.4998 0.7132 0.4238 0.1516 Uiso ? ?
H4 0.5091 0.6333 0.2803 0.0954 Uiso ? ?
H5 0.5226 0.5898 0.0974 0.1900 Uiso ? ?
H6 0.5025 0.5021 0.1475 0.1304 Uiso ? ?
H7 0.4519 0.5336 0.0582 0.1917 Uiso ? ?
H8 0.2741 0.4225 0.4359 0.1358 Uiso ? ?
H9 0.2155 0.3564 0.3878 0.1010 Uiso ? ?
H10 0.1821 0.4283 0.4565 0.1568 Uiso ? ?
H11 0.1343 0.3974 0.2450 0.0869 Uiso ? ?
H12 0.0903 0.4097 0.0803 0.1819 Uiso ? ?
H13 0.0396 0.4936 0.0913 0.1588 Uiso ? ?
H14 0.1115 0.4909 0.0182 0.1302 Uiso ? ?
H15 0.0528 0.7582 0.3963 0.1513 Uiso ? ?
H16 0.0393 0.8438 0.3388 0.1835 Uiso ? ?
H17 0.1083 0.8374 0.4157 0.2370 Uiso ? ?
H18 0.1214 0.8773 0.1987 0.0634 Uiso ? ?
H19 0.1707 0.8468 -0.0042 0.1030 Uiso ? ?
H20 0.2030 0.9207 0.0626 0.1489 Uiso ? ?
H21 0.2628 0.8564 0.0137 0.1226 Uiso ? ?

loop_
_geom_bond_atom_site_label_1
_geom_bond_atom_site_label_2
_geom_bond_distance
_geom_bond_site_symmetry_1
_geom_bond_site_symmetry_2
_geom_bond_publ_flag
Fe O(1) 2.004(3) ? ? yes
Fe O(2) 1.996(3) ? ? yes
Fe O(3) 1.995(3) ? ? yes
Fe O(4) 1.977(3) ? ? yes
Fe O(5) 1.985(3) ? ? yes
Fe O(6) 1.992(3) ? ? yes
O(1) C(2) 1.274(6) ? ? yes
O(2) C(4) 1.258(6) ? ? yes
O(3) C(7) 1.258(5) ? ? ?
O(4) C(9) 1.267(6) ? ? ?
O(5) C(12) 1.262(6) ? ? ?
O(6) C(14) 1.243(6) ? ? ?
C(1) C(2) 1.496(7) ? ? yes
C(2) C(3) 1.381(7) ? ? yes
C(3) C(4) 1.390(7) ? ? yes
C(4) C(5) 1.510(7) ? ? yes
C(6) C(7) 1.500(7) ? ? ?
C(7) C(8) 1.407(7) ? ? ?
C(8) C(9) 1.375(7) ? ? ?
C(9) C(10) 1.510(7) ? ? ?
C(11) C(12) 1.505(7) ? ? ?
C(12) C(13) 1.370(7) ? ? ?
C(13) C(14) 1.389(7) ? ? ?
C(14) C(15) 1.501(7) ? ? ?
